data_7703459
loop_
_publ_author_name
'Volpe, Andrea'
'Natali, Mirco'
'Graiff, Claudia'
'Sartorel, Andrea'
'Tubaro, Cristina'
'Bonchio, Marcella'

_publ_section_title
;
 Novel iridium complexes with N-heterocyclic dicarbene ligands in
 light-driven water oxidation catalysis: photon management, ligand effect
 and catalyst evolution.
;
_journal_issue 8
_journal_name_full 'Dalton transactions (Cambridge, England : 2003)'
_journal_page_first 2696
_journal_page_last 2705
_journal_paper_doi 10.1039/c9dt04841c
_journal_volume 49
_journal_year 2020
_chemical_formula_sum 'C28 H33 Cl F6 Ir N4 P'
_chemical_formula_weight 798.20
_space_group_crystal_system monoclinic
_space_group_IT_number 14
_space_group_name_Hall '-P 2yn'
_space_group_name_H-M_alt 'P 1 21/n 1'
_atom_sites_solution_hydrogens geom
_audit_creation_method SHELXL-2014/7
_audit_update_record
;
2019-12-17 deposited with the CCDC.	2020-02-05 downloaded from the CCDC.
;
_cell_angle_alpha 90
_cell_angle_beta 92.895(3)
_cell_angle_gamma 90
_cell_formula_units_Z 4
_cell_length_a 14.439(3)
_cell_length_b 12.898(3)
_cell_length_c 15.652(3)
_cell_measurement_reflns_used 999
_cell_measurement_temperature 293(2)
_cell_measurement_theta_max 20
_cell_measurement_theta_min 5
_cell_volume 2911.2(11)
_computing_cell_refinement 'APEX-II (2008)'
_computing_data_collection 'APEX-II (2008)'
_computing_data_reduction 'SAINT (2008)'
_computing_molecular_graphics 'Mercury CSD 3.5'
_computing_publication_material 'PARST M. Nardelli, J.Appl.Crystallogr.1995,28,659'
_computing_structure_refinement 'SHELXL-2014/7 (Sheldrick, 2014)'
_computing_structure_solution 'SHELXS-97 (Sheldrick, 2008)'
_diffrn_ambient_temperature 293(2)
_diffrn_measured_fraction_theta_full 1.000
_diffrn_measured_fraction_theta_max 0.992
_diffrn_measurement_device_type 'Bruker APEX II'
_diffrn_measurement_method omega-scan
_diffrn_radiation_type MoK\a
_diffrn_radiation_wavelength 0.71073
_diffrn_reflns_av_R_equivalents 0.0443
_diffrn_reflns_av_unetI/netI 0.0375
_diffrn_reflns_Laue_measured_fraction_full 1.000
_diffrn_reflns_Laue_measured_fraction_max 0.992
_diffrn_reflns_limit_h_max 20
_diffrn_reflns_limit_h_min -20
_diffrn_reflns_limit_k_max 18
_diffrn_reflns_limit_k_min -18
_diffrn_reflns_limit_l_max 22
_diffrn_reflns_limit_l_min -22
_diffrn_reflns_number 44448
_diffrn_reflns_point_group_measured_fraction_full 1.000
_diffrn_reflns_point_group_measured_fraction_max 0.992
_diffrn_reflns_theta_full 25.242
_diffrn_reflns_theta_max 30.485
_diffrn_reflns_theta_min 1.872
_diffrn_source 'fine-focus sealed tube'
_exptl_absorpt_coefficient_mu 4.798
_exptl_absorpt_correction_T_max 0.7461
_exptl_absorpt_correction_T_min 0.5985
_exptl_absorpt_correction_type multi-scan
_exptl_absorpt_process_details 'Bruker APEX II SADABS, 2008'
_exptl_crystal_density_diffrn 1.821
_exptl_crystal_density_meas ?
_exptl_crystal_description prism
_exptl_crystal_F_000 1568
_exptl_crystal_size_max 0.20
_exptl_crystal_size_mid 0.18
_exptl_crystal_size_min 0.17
_refine_diff_density_max 0.932
_refine_diff_density_min -0.716
_refine_diff_density_rms 0.112
_refine_ls_extinction_method none
_refine_ls_goodness_of_fit_ref 1.012
_refine_ls_hydrogen_treatment constr
_refine_ls_matrix_type full
_refine_ls_number_parameters 377
_refine_ls_number_reflns 8807
_refine_ls_number_restraints 0
_refine_ls_restrained_S_all 1.012
_refine_ls_R_factor_all 0.0570
_refine_ls_R_factor_gt 0.0276
_refine_ls_shift/su_max 0.002
_refine_ls_shift/su_mean 0.000
_refine_ls_structure_factor_coef Fsqd
_refine_ls_weighting_details 'w=1/[\s^2^(Fo^2^)+(0.0215P)^2^+2.9691P] where P=(Fo^2^+2Fc^2^)/3'
_refine_ls_weighting_scheme calc
_refine_ls_wR_factor_gt 0.0518
_refine_ls_wR_factor_ref 0.0613
_reflns_Friedel_coverage 0.000
_reflns_number_gt 6324
_reflns_number_total 8807
_reflns_threshold_expression 'I > 2\s(I)'
_cod_data_source_file c9dt04841c2.cif
_cod_data_source_block shelx_CCDC1
_cod_depositor_comments
;
The following automatic conversions were performed:

data item '_exptl_crystal_density_meas' value 'not measured' was
changed to '?' -- the value is perceived as not measured.

Automatic conversion script
Id: cif_fix_values 7556 2019-12-06 15:28:31Z antanas 

 Adding full bibliography for 7703458--7703459.cif.
;
_cod_original_sg_symbol_H-M 'P 21/n'
_cod_database_code 7703459
_shelx_shelxl_version_number 2014/7
_shelx_space_group_comment
;
The symmetry employed for this shelxl refinement is uniquely defined
by the following loop, which should always be used as a source of
symmetry information in preference to the above space-group names.
They are only intended as comments.
;

loop_
_space_group_symop_operation_xyz
'x, y, z'
'-x+1/2, y+1/2, -z+1/2'
'-x, -y, -z'
'x-1/2, -y-1/2, z-1/2'

loop_
_atom_site_label
_atom_site_type_symbol
_atom_site_fract_x
_atom_site_fract_y
_atom_site_fract_z
_atom_site_U_iso_or_equiv
_atom_site_adp_type
_atom_site_occupancy
_atom_site_site_symmetry_order
_atom_site_calc_flag
_atom_site_refinement_flags_posn
_atom_site_refinement_flags_adp
Cl Cl 0.82212(7) 0.26626(8) 0.18966(6) 0.0525(2) Uani 1 1 d . .
N3 N 0.66352(18) 0.0715(2) 0.04077(16) 0.0325(6) Uani 1 1 d . .
N4 N 0.61405(19) 0.1666(2) 0.14305(17) 0.0358(6) Uani 1 1 d . .
C1 C 0.6327(2) 0.4010(2) 0.0123(2) 0.0365(7) Uani 1 1 d . .
C2 C 0.6880(3) 0.4521(3) 0.0760(2) 0.0438(8) Uani 1 1 d . .
C3 C 0.7796(2) 0.4656(3) 0.0445(2) 0.0421(8) Uani 1 1 d . .
C4 C 0.7790(2) 0.4266(3) -0.0390(2) 0.0377(8) Uani 1 1 d . .
C5 C 0.6893(2) 0.3819(2) -0.0596(2) 0.0328(7) Uani 1 1 d . .
C6 C 0.5314(2) 0.3725(3) 0.0130(3) 0.0540(10) Uani 1 1 d . .
H6A H 0.5075 0.3925 0.0666 0.081 Uiso 1 1 calc R U
H6B H 0.5246 0.2989 0.0055 0.081 Uiso 1 1 calc R U
H6C H 0.4978 0.4078 -0.0328 0.081 Uiso 1 1 calc R U
C7 C 0.6541(3) 0.3546(3) -0.1480(2) 0.0502(9) Uani 1 1 d . .
H7A H 0.6329 0.4162 -0.1773 0.075 Uiso 1 1 calc R U
H7B H 0.6038 0.3064 -0.1452 0.075 Uiso 1 1 calc R U
H7C H 0.7032 0.3237 -0.1784 0.075 Uiso 1 1 calc R U
C8 C 0.8566(3) 0.4328(3) -0.1002(3) 0.0566(11) Uani 1 1 d . .
H8A H 0.8488 0.4938 -0.1350 0.085 Uiso 1 1 calc R U
H8B H 0.8552 0.3725 -0.1361 0.085 Uiso 1 1 calc R U
H8C H 0.9151 0.4362 -0.0683 0.085 Uiso 1 1 calc R U
C9 C 0.8559(3) 0.5247(3) 0.0920(3) 0.0664(13) Uani 1 1 d . .
H9A H 0.9134 0.5133 0.0651 0.100 Uiso 1 1 calc R U
H9B H 0.8615 0.5012 0.1502 0.100 Uiso 1 1 calc R U
H9C H 0.8415 0.5974 0.0908 0.100 Uiso 1 1 calc R U
C10 C 0.6579(4) 0.4976(3) 0.1588(3) 0.0658(13) Uani 1 1 d . .
H10A H 0.6585 0.5719 0.1551 0.099 Uiso 1 1 calc R U
H10B H 0.6998 0.4756 0.2048 0.099 Uiso 1 1 calc R U
H10C H 0.5964 0.4743 0.1692 0.099 Uiso 1 1 calc R U
C11 C 0.8507(2) 0.2070(3) -0.0019(2) 0.0338(7) Uani 1 1 d . .
C12 C 0.9974(3) 0.2838(3) 0.0668(3) 0.0512(10) Uani 1 1 d . .
H12A H 1.0356 0.3282 0.0342 0.077 Uiso 1 1 calc R U
H12B H 1.0360 0.2436 0.1061 0.077 Uiso 1 1 calc R U
H12C H 0.9555 0.3251 0.0981 0.077 Uiso 1 1 calc R U
C13 C 0.9883(2) 0.1453(3) -0.0439(2) 0.0383(8) Uani 1 1 d . .
C14 C 1.0815(2) 0.1242(3) -0.0553(2) 0.0494(9) Uani 1 1 d . .
H14 H 1.1287 0.1610 -0.0263 0.059 Uiso 1 1 calc R U
C15 C 1.0999(3) 0.0459(4) -0.1121(2) 0.0563(11) Uani 1 1 d . .
H15 H 1.1613 0.0295 -0.1216 0.068 Uiso 1 1 calc R U
C16 C 1.0300(3) -0.0088(3) -0.1551(2) 0.0535(10) Uani 1 1 d . .
H16 H 1.0458 -0.0619 -0.1919 0.064 Uiso 1 1 calc R U
C17 C 0.9370(3) 0.0125(3) -0.1455(2) 0.0453(9) Uani 1 1 d . .
H17 H 0.8901 -0.0243 -0.1748 0.054 Uiso 1 1 calc R U
C18 C 0.9183(2) 0.0919(3) -0.0893(2) 0.0364(7) Uani 1 1 d . .
C19 C 0.7434(2) 0.1015(3) -0.0961(2) 0.0362(7) Uani 1 1 d . .
H19A H 0.7487 0.0695 -0.1518 0.043 Uiso 1 1 calc R U
H19B H 0.7042 0.1623 -0.1036 0.043 Uiso 1 1 calc R U
C20 C 0.6989(2) 0.0264(3) -0.0376(2) 0.0374(7) Uani 1 1 d . .
H20A H 0.6479 -0.0073 -0.0692 0.045 Uiso 1 1 calc R U
H20B H 0.7440 -0.0267 -0.0212 0.045 Uiso 1 1 calc R U
C21 C 0.6714(2) 0.1683(3) 0.0758(2) 0.0322(7) Uani 1 1 d . .
C22 C 0.5984(3) 0.2487(3) 0.2048(2) 0.0514(10) Uani 1 1 d . .
H22A H 0.6372 0.3070 0.1933 0.077 Uiso 1 1 calc R U
H22B H 0.6131 0.2236 0.2616 0.077 Uiso 1 1 calc R U
H22C H 0.5345 0.2697 0.2000 0.077 Uiso 1 1 calc R U
C23 C 0.5726(2) 0.0703(3) 0.1513(2) 0.0365(7) Uani 1 1 d . .
C24 C 0.5105(2) 0.0329(3) 0.2090(2) 0.0473(9) Uani 1 1 d . .
H24 H 0.4857 0.0756 0.2499 0.057 Uiso 1 1 calc R U
C25 C 0.4877(3) -0.0696(3) 0.2024(3) 0.0577(11) Uani 1 1 d . .
H25 H 0.4477 -0.0980 0.2408 0.069 Uiso 1 1 calc R U
C26 C 0.5228(3) -0.1321(4) 0.1400(3) 0.0642(12) Uani 1 1 d . .
H26 H 0.5067 -0.2019 0.1384 0.077 Uiso 1 1 calc R U
C27 C 0.5811(3) -0.0943(3) 0.0799(3) 0.0530(10) Uani 1 1 d . .
H27 H 0.6027 -0.1359 0.0366 0.064 Uiso 1 1 calc R U
C28 C 0.6051(2) 0.0090(3) 0.0879(2) 0.0362(7) Uani 1 1 d . .
Ir Ir 0.75105(2) 0.29527(2) 0.04830(2) 0.03020(4) Uani 1 1 d . .
N1 N 0.94484(18) 0.2147(2) 0.00942(18) 0.0377(6) Uani 1 1 d . .
N2 N 0.83528(18) 0.1334(2) -0.06275(17) 0.0343(6) Uani 1 1 d . .
F1 F 0.2432(2) 0.1678(2) 0.1507(2) 0.1032(11) Uani 1 1 d . .
F2 F 0.3421(2) 0.3845(2) 0.1398(2) 0.0979(10) Uani 1 1 d . .
F3 F 0.2060(2) 0.3272(3) 0.1880(2) 0.1031(11) Uani 1 1 d . .
F4 F 0.37911(19) 0.2233(2) 0.1059(2) 0.0833(9) Uani 1 1 d . .
F5 F 0.2458(2) 0.2945(3) 0.0549(2) 0.1275(16) Uani 1 1 d . .
F6 F 0.3383(2) 0.2598(3) 0.23845(18) 0.0920(9) Uani 1 1 d . .
P P 0.29244(7) 0.27678(8) 0.14594(7) 0.0471(2) Uani 1 1 d . .

loop_
_atom_site_aniso_label
_atom_site_aniso_U_11
_atom_site_aniso_U_22
_atom_site_aniso_U_33
_atom_site_aniso_U_23
_atom_site_aniso_U_13
_atom_site_aniso_U_12
Cl 0.0518(5) 0.0686(6) 0.0364(5) 0.0027(4) -0.0053(4) -0.0030(5)
N3 0.0313(14) 0.0337(14) 0.0326(14) 0.0006(11) 0.0019(11) -0.0007(11)
N4 0.0380(15) 0.0354(14) 0.0348(15) 0.0006(12) 0.0089(12) -0.0014(12)
C1 0.0368(18) 0.0288(17) 0.0443(19) 0.0035(14) 0.0053(15) 0.0039(14)
C2 0.061(2) 0.0317(18) 0.0390(19) 0.0005(15) 0.0071(17) 0.0082(17)
C3 0.045(2) 0.0321(18) 0.049(2) 0.0016(16) 0.0011(17) -0.0043(15)
C4 0.0396(18) 0.0303(17) 0.044(2) 0.0051(14) 0.0071(15) -0.0041(14)
C5 0.0370(17) 0.0281(16) 0.0333(16) 0.0050(13) 0.0027(13) -0.0009(13)
C6 0.040(2) 0.050(2) 0.073(3) 0.010(2) 0.0074(19) 0.0038(18)
C7 0.063(3) 0.049(2) 0.038(2) 0.0032(17) -0.0062(18) -0.0058(19)
C8 0.052(2) 0.059(3) 0.061(3) 0.009(2) 0.024(2) -0.009(2)
C9 0.075(3) 0.050(2) 0.072(3) -0.004(2) -0.019(2) -0.021(2)
C10 0.100(4) 0.043(2) 0.057(3) -0.013(2) 0.024(2) 0.007(2)
C11 0.0303(15) 0.0378(17) 0.0335(16) 0.0054(15) 0.0030(12) -0.0020(14)
C12 0.0359(19) 0.058(2) 0.059(2) -0.005(2) -0.0018(17) -0.0097(18)
C13 0.0346(17) 0.044(2) 0.0372(18) 0.0071(15) 0.0081(14) 0.0026(15)
C14 0.0337(19) 0.069(3) 0.046(2) 0.013(2) 0.0051(16) 0.0071(18)
C15 0.044(2) 0.083(3) 0.044(2) 0.012(2) 0.0158(18) 0.024(2)
C16 0.058(2) 0.064(3) 0.040(2) 0.0062(19) 0.0200(18) 0.019(2)
C17 0.048(2) 0.053(2) 0.0350(19) 0.0014(16) 0.0117(16) 0.0053(17)
C18 0.0358(17) 0.0399(19) 0.0346(17) 0.0064(14) 0.0134(14) 0.0047(14)
C19 0.0361(17) 0.0414(19) 0.0310(17) -0.0055(14) -0.0002(13) 0.0008(14)
C20 0.0374(18) 0.0364(18) 0.0383(18) -0.0062(15) 0.0003(14) -0.0007(14)
C21 0.0298(16) 0.0345(16) 0.0323(17) 0.0016(13) 0.0005(13) -0.0014(13)
C22 0.061(2) 0.051(2) 0.044(2) -0.0063(18) 0.0222(19) -0.002(2)
C23 0.0303(17) 0.0414(19) 0.0377(18) 0.0081(15) -0.0005(14) -0.0038(14)
C24 0.0376(19) 0.063(2) 0.042(2) 0.0113(18) 0.0031(16) -0.0084(18)
C25 0.053(2) 0.068(3) 0.052(2) 0.019(2) -0.0009(19) -0.021(2)
C26 0.070(3) 0.055(3) 0.068(3) 0.010(2) 0.001(2) -0.031(2)
C27 0.058(2) 0.045(2) 0.057(2) 0.0007(19) 0.0024(19) -0.0181(19)
C28 0.0330(17) 0.0370(18) 0.0382(18) 0.0045(14) -0.0013(14) -0.0064(14)
Ir 0.03068(6) 0.03046(6) 0.02970(6) -0.00034(6) 0.00384(4) -0.00218(6)
N1 0.0304(14) 0.0435(17) 0.0394(15) 0.0021(13) 0.0026(11) -0.0005(12)
N2 0.0310(14) 0.0394(15) 0.0329(14) -0.0015(12) 0.0057(11) 0.0005(12)
F1 0.113(2) 0.0772(19) 0.124(3) -0.0317(19) 0.050(2) -0.0491(18)
F2 0.114(2) 0.0530(16) 0.129(3) 0.0004(17) 0.029(2) -0.0191(17)
F3 0.080(2) 0.113(2) 0.120(3) -0.009(2) 0.0359(19) 0.0321(19)
F4 0.0707(18) 0.0795(19) 0.103(2) -0.0172(16) 0.0374(16) 0.0028(14)
F5 0.103(3) 0.210(5) 0.066(2) 0.027(2) -0.0215(19) -0.015(3)
F6 0.098(2) 0.116(2) 0.0610(18) 0.0067(17) -0.0083(16) -0.005(2)
P 0.0446(5) 0.0494(6) 0.0478(6) -0.0037(4) 0.0077(4) -0.0032(4)

loop_
_atom_type_symbol
_atom_type_description
_atom_type_scat_dispersion_real
_atom_type_scat_dispersion_imag
_atom_type_scat_source
C C 0.0033 0.0016 'International Tables Vol C Tables 4.2.6.8 and 6.1.1.4'
H H 0.0000 0.0000 'International Tables Vol C Tables 4.2.6.8 and 6.1.1.4'
Cl Cl 0.1484 0.1585 'International Tables Vol C Tables 4.2.6.8 and 6.1.1.4'
F F 0.0171 0.0103 'International Tables Vol C Tables 4.2.6.8 and 6.1.1.4'
Ir Ir -1.4442 7.9887 'International Tables Vol C Tables 4.2.6.8 and 6.1.1.4'
N N 0.0061 0.0033 'International Tables Vol C Tables 4.2.6.8 and 6.1.1.4'
P P 0.1023 0.0942 'International Tables Vol C Tables 4.2.6.8 and 6.1.1.4'

loop_
_geom_angle_atom_site_label_1
_geom_angle_atom_site_label_2
_geom_angle_atom_site_label_3
_geom_angle
C21 N3 C28 110.8(3)
C21 N3 C20 132.0(3)
C28 N3 C20 117.0(3)
C21 N4 C23 111.5(3)
C21 N4 C22 128.0(3)
C23 N4 C22 120.4(3)
C2 C1 C5 108.0(3)
C2 C1 C6 128.5(3)
C5 C1 C6 123.4(3)
C2 C1 Ir 73.1(2)
C5 C1 Ir 68.74(17)
C6 C1 Ir 125.3(2)
C1 C2 C3 108.0(3)
C1 C2 C10 127.9(4)
C3 C2 C10 123.7(4)
C1 C2 Ir 70.47(19)
C3 C2 Ir 70.05(19)
C10 C2 Ir 130.3(3)
C4 C3 C2 108.2(3)
C4 C3 C9 127.8(4)
C2 C3 C9 123.5(4)
C4 C3 Ir 71.32(19)
C2 C3 Ir 72.54(19)
C9 C3 Ir 128.0(3)
C3 C4 C5 108.4(3)
C3 C4 C8 127.0(3)
C5 C4 C8 124.5(3)
C3 C4 Ir 72.1(2)
C5 C4 Ir 69.13(17)
C8 C4 Ir 126.3(3)
C4 C5 C1 107.2(3)
C4 C5 C7 124.2(3)
C1 C5 C7 125.7(3)
C4 C5 Ir 72.76(18)
C1 C5 Ir 73.10(18)
C7 C5 Ir 134.8(2)
N2 C11 N1 105.6(3)
N2 C11 Ir 124.9(2)
N1 C11 Ir 129.2(2)
C18 C13 C14 121.3(3)
C18 C13 N1 106.7(3)
C14 C13 N1 132.0(3)
C13 C14 C15 116.4(4)
C16 C15 C14 121.9(4)
C15 C16 C17 122.3(4)
C18 C17 C16 115.9(4)
C17 C18 C13 122.1(3)
C17 C18 N2 132.2(3)
C13 C18 N2 105.7(3)
N2 C19 C20 111.8(3)
N3 C20 C19 115.6(3)
N3 C21 N4 104.6(3)
N3 C21 Ir 132.8(2)
N4 C21 Ir 122.5(2)
C28 C23 N4 106.5(3)
C28 C23 C24 121.7(3)
N4 C23 C24 131.8(3)
C25 C24 C23 116.6(4)
C24 C25 C26 121.5(4)
C25 C26 C27 122.2(4)
C26 C27 C28 115.9(4)
C23 C28 N3 106.6(3)
C23 C28 C27 121.9(3)
N3 C28 C27 131.5(3)
C11 Ir C21 92.85(13)
C11 Ir C5 105.01(12)
C21 Ir C5 111.03(12)
C11 Ir C4 92.02(12)
C21 Ir C4 148.62(13)
C5 Ir C4 38.12(12)
C11 Ir C3 113.97(13)
C21 Ir C3 153.17(13)
C5 Ir C3 62.85(12)
C4 Ir C3 36.55(12)
C11 Ir C1 142.59(12)
C21 Ir C1 96.31(12)
C5 Ir C1 38.17(12)
C4 Ir C1 62.66(12)
C3 Ir C1 62.19(12)
C11 Ir C2 151.09(13)
C21 Ir C2 115.80(14)
C5 Ir C2 62.49(12)
C4 Ir C2 61.69(13)
C3 Ir C2 37.41(13)
C1 Ir C2 36.44(13)
C11 Ir Cl 89.47(9)
C21 Ir Cl 84.37(9)
C5 Ir Cl 157.83(9)
C4 Ir Cl 126.67(9)
C3 Ir Cl 96.10(10)
C1 Ir Cl 127.45(9)
C2 Ir Cl 96.83(10)
C11 N1 C13 110.6(3)
C11 N1 C12 127.6(3)
C13 N1 C12 121.8(3)
C11 N2 C18 111.4(3)
C11 N2 C19 124.3(3)
C18 N2 C19 124.3(3)
F5 P F2 89.5(2)
F5 P F1 90.0(2)
F2 P F1 179.08(18)
F5 P F6 179.1(2)
F2 P F6 90.40(19)
F1 P F6 90.11(19)
F5 P F3 90.3(2)
F2 P F3 91.94(19)
F1 P F3 88.83(18)
F6 P F3 88.79(18)
F5 P F4 90.9(2)
F2 P F4 89.37(16)
F1 P F4 89.87(16)
F6 P F4 89.97(18)
F3 P F4 178.20(19)

loop_
_geom_bond_atom_site_label_1
_geom_bond_atom_site_label_2
_geom_bond_distance
Cl Ir 2.4205(10)
N3 C21 1.366(4)
N3 C28 1.402(4)
N3 C20 1.472(4)
N4 C21 1.372(4)
N4 C23 1.388(4)
N4 C22 1.459(4)
C1 C2 1.409(5)
C1 C5 1.444(4)
C1 C6 1.509(5)
C1 Ir 2.236(3)
C2 C3 1.446(5)
C2 C10 1.506(5)
C2 Ir 2.270(3)
C3 C4 1.399(5)
C3 C9 1.506(5)
C3 Ir 2.237(3)
C4 C5 1.439(5)
C4 C8 1.513(5)
C4 Ir 2.226(3)
C5 C7 1.493(5)
C5 Ir 2.178(3)
C11 N2 1.356(4)
C11 N1 1.365(4)
C11 Ir 2.024(3)
C12 N1 1.453(4)
C13 C18 1.389(5)
C13 C14 1.393(5)
C13 N1 1.394(4)
C14 C15 1.380(6)
C15 C16 1.379(6)
C16 C17 1.386(5)
C17 C18 1.385(5)
C18 N2 1.395(4)
C19 N2 1.460(4)
C19 C20 1.500(5)
C21 Ir 2.059(3)
C23 C28 1.371(5)
C23 C24 1.390(5)
C24 C25 1.365(5)
C25 C26 1.382(6)
C26 C27 1.382(5)
C27 C28 1.381(5)
F1 P 1.579(3)
F2 P 1.569(3)
F3 P 1.580(3)
F4 P 1.586(3)
F5 P 1.562(3)
F6 P 1.577(3)
